data_4300204
loop_
_publ_author_name
'Alexander J. Blake'
'Neil R. Champness'
'Steven M. Howdle'
'Paul B. Webb'

_publ_section_title
;
Silver(I) Coordination Polymers Using Thioether Macrocycle Building Blocks
;
_journal_name_full 'Inorganic Chemistry'
_journal_page_first 1035
_journal_page_last 1038
_journal_paper_doi 10.1021/ic991145d
_journal_volume 39
_journal_year 2000
_chemical_formula_sum 'C11 H13 Ag F6 O2 S3'
_chemical_formula_weight 495.26
_chemical_name_common '[Ag(hfpd)([9]aneS3)]n'
_chemical_name_systematic '[Ag(hfpd)([9]aneS3)]n'
_space_group_IT_number 14
_symmetry_cell_setting monoclinic
_symmetry_space_group_name_Hall '-P 2yn'
_symmetry_space_group_name_H-M 'P 1 21/n 1'
_atom_sites_solution_hydrogens geom
_atom_sites_solution_primary direct
_atom_sites_solution_secondary difmap
_audit_creation_method SHELXL-97
_cell_angle_alpha 90.00
_cell_angle_beta 101.90(2)
_cell_angle_gamma 90.00
_cell_formula_units_Z 4
_cell_length_a 14.980(3)
_cell_length_b 7.228(2)
_cell_length_c 15.224(4)
_cell_measurement_reflns_used 40
_cell_measurement_temperature 150(2)
_cell_measurement_theta_max 17.0
_cell_measurement_theta_min 12.5
_cell_volume 1613.0(7)
_computing_cell_refinement STADI4
_computing_data_collection 'STADI4 (Stoe & Cie, 1997a)'
_computing_data_reduction 'X-RED (Stoe & Cie, 1997b)'
_computing_molecular_graphics 'SHELXTL/PC (Sheldrick, 1994)'
_computing_publication_material 'SHELXL-97; PLATON (Spek, 1999)'
_computing_structure_refinement 'SHELXL-97 (Sheldrick, 1997)'
_computing_structure_solution 'SHELXS-97 (Sheldrick, 1990)'
_diffrn_ambient_temperature 150(2)
_diffrn_measured_fraction_theta_full 0.901
_diffrn_measured_fraction_theta_max 0.901
_diffrn_measurement_device_type 'Stoe Stadi-4 four-circle'
_diffrn_measurement_method omega/theta
_diffrn_radiation_monochromator graphite
_diffrn_radiation_source 'fine-focus sealed tube'
_diffrn_radiation_type MoK\a
_diffrn_radiation_wavelength 0.71073
_diffrn_reflns_av_R_equivalents 0.0191
_diffrn_reflns_av_sigmaI/netI 0.0164
_diffrn_reflns_limit_h_max 17
_diffrn_reflns_limit_h_min -17
_diffrn_reflns_limit_k_max 8
_diffrn_reflns_limit_k_min 0
_diffrn_reflns_limit_l_max 18
_diffrn_reflns_limit_l_min -18
_diffrn_reflns_number 3364
_diffrn_reflns_theta_full 25.02
_diffrn_reflns_theta_max 25.02
_diffrn_reflns_theta_min 2.73
_diffrn_standards_decay_% 'random variation +/-2.6'
_diffrn_standards_interval_time 60
_diffrn_standards_number 3
_exptl_absorpt_coefficient_mu 1.702
_exptl_absorpt_correction_T_max 0.7724
_exptl_absorpt_correction_T_min 0.3996
_exptl_absorpt_correction_type integration
_exptl_crystal_colour colourless
_exptl_crystal_density_diffrn 2.039
_exptl_crystal_density_meas ?
_exptl_crystal_density_method 'not measured'
_exptl_crystal_description tablet
_exptl_crystal_F_000 976
_exptl_crystal_size_max 0.66
_exptl_crystal_size_mid 0.42
_exptl_crystal_size_min 0.16
_refine_diff_density_max 0.837
_refine_diff_density_min -0.699
_refine_diff_density_rms 0.104
_refine_ls_extinction_method none
_refine_ls_goodness_of_fit_ref 1.083
_refine_ls_hydrogen_treatment 'riding model'
_refine_ls_matrix_type full
_refine_ls_number_parameters 220
_refine_ls_number_reflns 2790
_refine_ls_number_restraints 113
_refine_ls_restrained_S_all 1.151
_refine_ls_R_factor_all 0.0433
_refine_ls_R_factor_gt 0.0390
_refine_ls_shift/su_max 0.002
_refine_ls_shift/su_mean 0.000
_refine_ls_structure_factor_coef Fsqd
_refine_ls_weighting_details 'w=1/[\s^2^(Fo^2^)+(0.0250P)^2^+10.0700P] where P=(Fo^2^+2Fc^2^)/3'
_refine_ls_weighting_scheme calc
_refine_ls_wR_factor_gt 0.0862
_refine_ls_wR_factor_ref 0.0906
_reflns_number_gt 2570
_reflns_number_total 2790
_reflns_threshold_expression >2sigma(I)
_cod_depositor_comments
;
The following automatic conversions were performed:

'_exptl_crystal_density_meas' value 'not measured' was changed to '?'
- the value is perceived as not measured.

Automatic conversion script
Id: cif_fix_values 3008 2015-01-20 13:52:24Z robertas 

The following automatic conversions were performed:

'_refine_ls_weighting_scheme' value 'calc
w=1/[\s^2^(Fo^2^)+(0.0250P)^2^+10.0700P] where P=(Fo^2^+2Fc^2^)/3'
was changed to 'calc'. New tag '_refine_ls_weighting_details' was
created. The value of the new tag was set to
'w=1/[\s^2^(Fo^2^)+(0.0250P)^2^+10.0700P] where P=(Fo^2^+2Fc^2^)/3'.

Automatic conversion script
Id: cif_fix_values 3143 2015-03-26 13:38:13Z robertas 
;
_cod_database_code 4300204

loop_
_symmetry_equiv_pos_as_xyz
'x, y, z'
'-x+1/2, y+1/2, -z+1/2'
'-x, -y, -z'
'x-1/2, -y-1/2, z-1/2'

loop_
_atom_site_label
_atom_site_type_symbol
_atom_site_fract_x
_atom_site_fract_y
_atom_site_fract_z
_atom_site_U_iso_or_equiv
_atom_site_adp_type
_atom_site_occupancy
_atom_site_calc_flag
_atom_site_refinement_flags
_atom_site_disorder_assembly
_atom_site_disorder_group
Ag Ag 0.81205(3) 0.19043(5) 0.66483(3) 0.02886(14) Uani 1 d U . .
S1 S 0.96704(9) 0.25905(19) 0.77499(9) 0.0333(3) Uani 1 d U . .
C2 C 0.9612(7) 0.0978(15) 0.8613(4) 0.104(4) Uani 1 d U . .
H2B H 1.0223 0.0396 0.8762 0.125 Uiso 1 calc R . .
H2A H 0.9559 0.1735 0.9142 0.125 Uiso 1 calc R . .
C3 C 0.9005(5) -0.0447(13) 0.8599(5) 0.075(3) Uani 1 d U . .
H3B H 0.8697 -0.0220 0.9105 0.090 Uiso 1 calc R . .
H3A H 0.9377 -0.1578 0.8755 0.090 Uiso 1 calc R . .
S4 S 0.81200(8) -0.10508(17) 0.76560(8) 0.0254(3) Uani 1 d U . .
C5 C 0.8654(9) -0.2742(10) 0.7080(8) 0.117(5) Uani 1 d U . .
H5B H 0.9117 -0.3344 0.7551 0.140 Uiso 1 calc R . .
H5A H 0.8180 -0.3690 0.6875 0.140 Uiso 1 calc R . .
C6 C 0.9063(7) -0.2488(10) 0.6391(6) 0.077(3) Uani 1 d U . .
H6B H 0.8737 -0.3302 0.5906 0.092 Uiso 1 calc R . .
H6A H 0.9682 -0.3017 0.6582 0.092 Uiso 1 calc R . .
S7 S 0.92149(9) -0.0338(2) 0.58621(9) 0.0333(3) Uani 1 d U . .
C8 C 1.0304(4) 0.0440(14) 0.6463(6) 0.080(3) Uani 1 d U . .
H8B H 1.0663 -0.0694 0.6651 0.096 Uiso 1 calc R . .
H8A H 1.0596 0.1051 0.6012 0.096 Uiso 1 calc R . .
C9 C 1.0455(5) 0.1559(18) 0.7181(6) 0.111(5) Uani 1 d U . .
H9B H 1.0813 0.2604 0.7012 0.133 Uiso 1 calc R . .
H9A H 1.0881 0.0864 0.7650 0.133 Uiso 1 calc R . .
C1F C 0.8168(4) 0.4335(8) 0.3949(4) 0.0438(14) Uani 1 d DU . .
F1 F 0.7927(9) 0.3943(18) 0.3088(6) 0.052(4) Uiso 0.356(14) d PDU A 1
F2 F 0.9084(6) 0.3963(17) 0.4183(9) 0.039(3) Uiso 0.356(14) d PDU A 1
F3 F 0.8126(8) 0.6198(11) 0.4041(8) 0.030(3) Uiso 0.356(14) d PDU A 1
F1' F 0.7529(6) 0.4852(16) 0.3185(6) 0.038(3) Uiso 0.320(10) d PDU A 2
F2' F 0.8831(8) 0.3586(17) 0.3703(10) 0.060(4) Uiso 0.320(10) d PDU A 2
F3' F 0.8436(9) 0.6081(15) 0.4285(8) 0.050(4) Uiso 0.320(10) d PDU A 2
F1" F 0.7814(11) 0.5835(18) 0.3622(12) 0.068(5) Uiso 0.324(12) d PDU A 3
F2" F 0.8319(9) 0.3244(15) 0.3239(7) 0.045(4) Uiso 0.324(12) d PDU A 3
F3" F 0.9110(10) 0.458(3) 0.4369(11) 0.067(5) Uiso 0.324(12) d PU A 3
C2F C 0.7699(3) 0.3281(8) 0.4588(3) 0.0291(11) Uani 1 d U . .
O2 O 0.7832(2) 0.3934(5) 0.5363(2) 0.0318(8) Uani 1 d U . .
C3F C 0.7193(3) 0.1717(8) 0.4243(3) 0.0283(11) Uani 1 d U . .
H3F H 0.7138 0.1431 0.3625 0.034 Uiso 1 calc R . .
C4F C 0.6766(3) 0.0562(7) 0.4763(3) 0.0239(10) Uani 1 d U . .
O4 O 0.6736(2) 0.0674(5) 0.5571(2) 0.0318(8) Uani 1 d U . .
C5F C 0.6264(4) -0.1145(8) 0.4302(3) 0.0310(11) Uani 1 d U . .
F4 F 0.5389(2) -0.1122(5) 0.4367(2) 0.0500(9) Uani 1 d U . .
F5 F 0.6621(3) -0.2699(5) 0.4689(2) 0.0502(9) Uani 1 d U . .
F6 F 0.6266(2) -0.1307(5) 0.3427(2) 0.0431(8) Uani 1 d U . .

loop_
_atom_site_aniso_label
_atom_site_aniso_U_11
_atom_site_aniso_U_22
_atom_site_aniso_U_33
_atom_site_aniso_U_23
_atom_site_aniso_U_13
_atom_site_aniso_U_12
Ag 0.0289(2) 0.0259(2) 0.0296(2) 0.00412(16) 0.00096(15) 0.00287(16)
S1 0.0325(7) 0.0266(7) 0.0390(7) -0.0054(6) 0.0032(5) -0.0101(5)
C2 0.149(8) 0.121(8) 0.023(3) 0.019(4) -0.027(4) -0.098(7)
C3 0.058(4) 0.095(6) 0.054(4) 0.046(4) -0.030(3) -0.037(4)
S4 0.0270(6) 0.0203(6) 0.0299(6) 0.0020(5) 0.0087(5) -0.0027(5)
C5 0.218(12) 0.013(3) 0.168(9) 0.008(4) 0.155(9) 0.013(5)
C6 0.134(8) 0.027(3) 0.093(6) -0.010(4) 0.078(6) 0.008(4)
S7 0.0271(6) 0.0461(8) 0.0275(6) -0.0057(6) 0.0078(5) -0.0052(6)
C8 0.025(3) 0.114(7) 0.103(6) -0.071(6) 0.017(3) -0.014(4)
C9 0.027(3) 0.210(13) 0.100(6) -0.103(7) 0.024(4) -0.040(5)
C1F 0.044(3) 0.049(4) 0.043(3) 0.006(3) 0.018(3) -0.003(3)
C2F 0.024(2) 0.033(3) 0.029(2) 0.008(2) 0.0021(19) 0.006(2)
O2 0.038(2) 0.0255(18) 0.0302(19) 0.0039(15) 0.0020(15) -0.0023(16)
C3F 0.026(2) 0.038(3) 0.020(2) 0.003(2) 0.0022(18) 0.003(2)
C4F 0.019(2) 0.030(2) 0.022(2) 0.000(2) 0.0013(17) 0.0037(19)
O4 0.0300(18) 0.043(2) 0.0233(17) -0.0062(16) 0.0078(14) -0.0101(16)
C5F 0.033(3) 0.035(3) 0.025(2) -0.001(2) 0.003(2) 0.002(2)
F4 0.0311(17) 0.059(2) 0.060(2) -0.0184(19) 0.0094(15) -0.0152(16)
F5 0.073(2) 0.0305(18) 0.0417(19) 0.0026(15) 0.0005(17) 0.0096(17)
F6 0.056(2) 0.046(2) 0.0238(15) -0.0082(14) 0.0015(14) -0.0053(17)

loop_
_atom_type_symbol
_atom_type_description
_atom_type_scat_dispersion_real
_atom_type_scat_dispersion_imag
_atom_type_scat_source
C C 0.0033 0.0016 'International Tables Vol C Tables 4.2.6.8 and 6.1.1.4'
H H 0.0000 0.0000 'International Tables Vol C Tables 4.2.6.8 and 6.1.1.4'
O O 0.0106 0.0060 'International Tables Vol C Tables 4.2.6.8 and 6.1.1.4'
F F 0.0171 0.0103 'International Tables Vol C Tables 4.2.6.8 and 6.1.1.4'
S S 0.1246 0.1234 'International Tables Vol C Tables 4.2.6.8 and 6.1.1.4'
Ag Ag -0.8971 1.1015 'International Tables Vol C Tables 4.2.6.8 and 6.1.1.4'

loop_
_geom_angle_atom_site_label_1
_geom_angle_atom_site_label_2
_geom_angle_atom_site_label_3
_geom_angle
_geom_angle_site_symmetry_1
_geom_angle_site_symmetry_3
_geom_angle_publ_flag
O2 Ag O4 72.62(12) . . y
O2 Ag S1 113.06(9) . . y
O4 Ag S1 169.87(10) . . y
O2 Ag S4 161.00(9) . . y
O4 Ag S4 89.66(9) . . y
S1 Ag S4 83.51(4) . . y
O2 Ag S7 91.63(10) . . y
O4 Ag S7 89.60(9) . . y
S1 Ag S7 81.99(4) . . y
S4 Ag S7 81.21(5) . . y
O2 Ag S4 87.90(9) . 2_656 y
O4 Ag S4 84.84(9) . 2_656 y
S1 Ag S4 103.41(5) . 2_656 y
S4 Ag S4 97.49(3) . 2_656 y
S7 Ag S4 174.30(4) . 2_656 y
C9 S1 C2 103.1(6) . . ?
C9 S1 Ag 101.5(2) . . ?
C2 S1 Ag 100.3(3) . . ?
C3 C2 S1 128.0(5) . . ?
C2 C3 S4 125.0(5) . . ?
C5 S4 C3 103.1(6) . . ?
C5 S4 Ag 102.4(3) . . ?
C3 S4 Ag 100.4(2) . . ?
C5 S4 Ag 103.2(3) . 2_646 ?
C3 S4 Ag 105.6(2) . 2_646 ?
Ag S4 Ag 137.92(5) . 2_646 ?
C6 C5 S4 128.1(6) . . ?
C5 C6 S7 126.6(5) . . ?
C6 S7 C8 103.3(5) . . ?
C6 S7 Ag 100.0(2) . . ?
C8 S7 Ag 98.9(2) . . ?
C9 C8 S7 126.1(5) . . ?
C8 C9 S1 129.6(5) . . ?
F2' C1F F1" 123.1(10) . . ?
F2' C1F F1 71.4(8) . . ?
F1" C1F F1 77.6(9) . . ?
F2' C1F F3 121.1(9) . . ?
F1" C1F F3 33.3(8) . . ?
F1 C1F F3 107.9(7) . . ?
F2' C1F F2 35.0(7) . . ?
F1" C1F F2 126.0(10) . . ?
F1 C1F F2 105.7(7) . . ?
F3 C1F F2 103.5(7) . . ?
F2' C1F F3' 108.4(8) . . ?
F1" C1F F3' 55.4(10) . . ?
F1 C1F F3' 124.1(9) . . ?
F3 C1F F3' 22.6(6) . . ?
F2 C1F F3' 83.4(8) . . ?
F2' C1F F2" 42.2(8) . . ?
F1" C1F F2" 107.6(9) . . ?
F1 C1F F2" 33.0(6) . . ?
F3 C1F F2" 131.3(8) . . ?
F2 C1F F2" 77.1(7) . . ?
F3' C1F F2" 135.9(8) . . ?
F2' C1F F1' 108.4(8) . . ?
F1" C1F F1' 44.1(9) . . ?
F1 C1F F1' 39.5(6) . . ?
F3 C1F F1' 77.4(7) . . ?
F2 C1F F1' 138.2(7) . . ?
F3' C1F F1' 99.2(7) . . ?
F2" C1F F1' 72.4(7) . . ?
F2' C1F F3" 54.5(10) . . ?
F1" C1F F3" 111.4(11) . . ?
F1 C1F F3" 120.8(9) . . ?
F3 C1F F3" 83.9(9) . . ?
F2 C1F F3" 21.4(8) . . ?
F3' C1F F3" 62.7(10) . . ?
F2" C1F F3" 96.5(9) . . ?
F1' C1F F3" 141.3(9) . . ?
F2' C1F C2F 118.4(8) . . ?
F1" C1F C2F 118.1(8) . . ?
F1 C1F C2F 117.5(7) . . ?
F3 C1F C2F 113.2(6) . . ?
F2 C1F C2F 107.8(6) . . ?
F3' C1F C2F 110.9(7) . . ?
F2" C1F C2F 112.6(6) . . ?
F1' C1F C2F 109.9(6) . . ?
F3" C1F C2F 108.6(8) . . ?
O2 C2F C3F 128.9(5) . . ?
O2 C2F C1F 114.3(5) . . ?
C3F C2F C1F 116.8(5) . . ?
C2F O2 Ag 120.2(3) . . ?
C4F C3F C2F 123.1(5) . . ?
O4 C4F C3F 129.6(5) . . ?
O4 C4F C5F 113.0(4) . . ?
C3F C4F C5F 117.4(4) . . ?
C4F O4 Ag 118.3(3) . . ?
F5 C5F F4 106.8(5) . . ?
F5 C5F F6 106.5(4) . . ?
F4 C5F F6 106.2(4) . . ?
F5 C5F C4F 111.2(4) . . ?
F4 C5F C4F 110.5(4) . . ?
F6 C5F C4F 115.1(4) . . ?

loop_
_geom_bond_atom_site_label_1
_geom_bond_atom_site_label_2
_geom_bond_distance
_geom_bond_site_symmetry_2
_geom_bond_publ_flag
Ag O2 2.413(4) . y
Ag O4 2.525(3) . y
Ag S1 2.6160(15) . y
Ag S4 2.6299(14) . y
Ag S7 2.7487(15) . y
Ag S4 2.7516(13) 2_656 y
S1 C9 1.763(8) . ?
S1 C2 1.773(7) . ?
C2 C3 1.372(10) . ?
C3 S4 1.795(6) . ?
S4 C5 1.787(7) . ?
S4 Ag 2.7516(13) 2_646 ?
C5 C6 1.332(10) . ?
C6 S7 1.786(7) . ?
S7 C8 1.788(6) . ?
C8 C9 1.342(10) . ?
C1F F2' 1.255(10) . ?
C1F F1" 1.263(11) . ?
C1F F1 1.317(9) . ?
C1F F3 1.357(9) . ?
C1F F2 1.371(9) . ?
C1F F3' 1.390(10) . ?
C1F F2" 1.393(10) . ?
C1F F1' 1.396(9) . ?
C1F F3" 1.435(17) . ?
C1F C2F 1.517(8) . ?
C2F O2 1.247(6) . ?
C2F C3F 1.402(8) . ?
C3F C4F 1.394(7) . ?
C4F O4 1.242(6) . ?
C4F C5F 1.537(7) . ?
C5F F5 1.328(6) . ?
C5F F4 1.336(6) . ?
C5F F6 1.337(6) . ?

loop_
_geom_torsion_atom_site_label_1
_geom_torsion_atom_site_label_2
_geom_torsion_atom_site_label_3
_geom_torsion_atom_site_label_4
_geom_torsion
_geom_torsion_site_symmetry_1
_geom_torsion_site_symmetry_2
_geom_torsion_site_symmetry_3
_geom_torsion_site_symmetry_4
_geom_torsion_publ_flag
O2 Ag S1 C9 -77.6(5) . . . . ?
O4 Ag S1 C9 44.9(7) . . . . ?
S4 Ag S1 C9 92.7(5) . . . . ?
S7 Ag S1 C9 10.7(5) . . . . ?
S4 Ag S1 C9 -171.1(5) 2_656 . . . ?
O2 Ag S1 C2 176.6(4) . . . . ?
O4 Ag S1 C2 -60.9(7) . . . . ?
S4 Ag S1 C2 -13.0(4) . . . . ?
S7 Ag S1 C2 -95.0(4) . . . . ?
S4 Ag S1 C2 83.2(4) 2_656 . . . ?
C9 S1 C2 C3 -93.2(12) . . . . ?
Ag S1 C2 C3 11.2(13) . . . . ?
S1 C2 C3 S4 1.8(18) . . . . ?
C2 C3 S4 C5 92.1(11) . . . . ?
C2 C3 S4 Ag -13.5(11) . . . . ?
C2 C3 S4 Ag -160.0(10) . . . 2_646 ?
O2 Ag S4 C5 59.3(6) . . . . ?
O4 Ag S4 C5 80.1(5) . . . . ?
S1 Ag S4 C5 -92.4(5) . . . . ?
S7 Ag S4 C5 -9.5(5) . . . . ?
S4 Ag S4 C5 164.9(5) 2_656 . . . ?
O2 Ag S4 C3 165.4(4) . . . . ?
O4 Ag S4 C3 -173.8(4) . . . . ?
S1 Ag S4 C3 13.7(3) . . . . ?
S7 Ag S4 C3 96.5(3) . . . . ?
S4 Ag S4 C3 -89.1(3) 2_656 . . . ?
O2 Ag S4 Ag -67.0(3) . . . 2_646 ?
O4 Ag S4 Ag -46.20(11) . . . 2_646 ?
S1 Ag S4 Ag 141.29(8) . . . 2_646 ?
S7 Ag S4 Ag -135.85(8) . . . 2_646 ?
S4 Ag S4 Ag 38.55(7) 2_656 . . 2_646 ?
C3 S4 C5 C6 -95.5(14) . . . . ?
Ag S4 C5 C6 8.5(15) . . . . ?
Ag S4 C5 C6 154.8(13) 2_646 . . . ?
S4 C5 C6 S7 2(2) . . . . ?
C5 C6 S7 C8 91.6(12) . . . . ?
C5 C6 S7 Ag -10.2(13) . . . . ?
O2 Ag S7 C6 -152.3(4) . . . . ?
O4 Ag S7 C6 -79.7(4) . . . . ?
S1 Ag S7 C6 94.7(4) . . . . ?
S4 Ag S7 C6 10.0(4) . . . . ?
S4 Ag S7 C6 -67.1(6) 2_656 . . . ?
O2 Ag S7 C8 102.3(4) . . . . ?
O4 Ag S7 C8 174.9(4) . . . . ?
S1 Ag S7 C8 -10.7(4) . . . . ?
S4 Ag S7 C8 -95.3(4) . . . . ?
S4 Ag S7 C8 -172.5(5) 2_656 . . . ?
C6 S7 C8 C9 -92.7(12) . . . . ?
Ag S7 C8 C9 9.9(12) . . . . ?
S7 C8 C9 S1 0(2) . . . . ?
C2 S1 C9 C8 92.9(14) . . . . ?
Ag S1 C9 C8 -10.6(14) . . . . ?
F2' C1F C2F O2 109.6(10) . . . . ?
F1" C1F C2F O2 -77.5(12) . . . . ?
F1 C1F C2F O2 -167.7(9) . . . . ?
F3 C1F C2F O2 -40.8(9) . . . . ?
F2 C1F C2F O2 73.1(8) . . . . ?
F3' C1F C2F O2 -16.6(9) . . . . ?
F2" C1F C2F O2 156.2(7) . . . . ?
F1' C1F C2F O2 -125.2(7) . . . . ?
F3" C1F C2F O2 50.5(10) . . . . ?
F2' C1F C2F C3F -69.6(10) . . . . ?
F1" C1F C2F C3F 103.3(12) . . . . ?
F1 C1F C2F C3F 13.0(10) . . . . ?
F3 C1F C2F C3F 140.0(8) . . . . ?
F2 C1F C2F C3F -106.1(8) . . . . ?
F3' C1F C2F C3F 164.2(8) . . . . ?
F2" C1F C2F C3F -23.1(9) . . . . ?
F1' C1F C2F C3F 55.6(8) . . . . ?
F3" C1F C2F C3F -128.7(10) . . . . ?
C3F C2F O2 Ag 40.7(7) . . . . ?
C1F C2F O2 Ag -138.4(4) . . . . ?
O4 Ag O2 C2F -48.5(4) . . . . ?
S1 Ag O2 C2F 122.6(3) . . . . ?
S4 Ag O2 C2F -26.7(6) . . . . ?
S7 Ag O2 C2F 40.6(4) . . . . ?
S4 Ag O2 C2F -133.7(4) 2_656 . . . ?
O2 C2F C3F C4F -2.5(8) . . . . ?
C1F C2F C3F C4F 176.5(5) . . . . ?
C2F C3F C4F O4 0.9(8) . . . . ?
C2F C3F C4F C5F -177.7(5) . . . . ?
C3F C4F O4 Ag -35.0(7) . . . . ?
C5F C4F O4 Ag 143.6(3) . . . . ?
O2 Ag O4 C4F 45.9(4) . . . . ?
S1 Ag O4 C4F -79.7(6) . . . . ?
S4 Ag O4 C4F -127.2(4) . . . . ?
S7 Ag O4 C4F -45.9(4) . . . . ?
S4 Ag O4 C4F 135.3(4) 2_656 . . . ?
O4 C4F C5F F5 -59.8(6) . . . . ?
C3F C4F C5F F5 119.1(5) . . . . ?
O4 C4F C5F F4 58.7(6) . . . . ?
C3F C4F C5F F4 -122.4(5) . . . . ?
O4 C4F C5F F6 179.0(4) . . . . ?
C3F C4F C5F F6 -2.1(7) . . . . ?
